data_2310859
loop_
_publ_author_name
'Hanic, F.'

_publ_section_title
;
 Die Kristallstruktur von alpha-Cu (N H3)2 Br2
;
_journal_name_full 'Acta Crystallographica (1,1948-23,1967)'
_journal_page_first 739
_journal_page_last 744
_journal_volume 12
_journal_year 1959
_chemical_formula_sum 'Br2 Cu H6 N2'
_chemical_name_systematic '(Cu (N H3)2) Br2'
_space_group_IT_number 12
_symmetry_space_group_name_Hall '-C 2y'
_symmetry_space_group_name_H-M 'C 1 2/m 1'
_cell_angle_alpha 90
_cell_angle_beta 94.8
_cell_angle_gamma 90
_cell_formula_units_Z 2
_cell_length_a 8.18
_cell_length_b 8.15
_cell_length_c 4.054
_cell_volume 269.320
_citation_journal_id_ASTM ACCRA9
_cod_data_source_file Hanic_ACCRA9_1959_1375.cif
_cod_data_source_block H6Br2Cu1N2
_cod_original_cell_volume 269.3201
_cod_original_formula_sum 'H6 Br2 Cu1 N2'
_cod_database_code 2310859

loop_
_symmetry_equiv_pos_as_xyz
x,y,z
-x,y,-z
-x,-y,-z
x,-y,z
x+1/2,y+1/2,z
-x+1/2,y+1/2,-z
-x+1/2,-y+1/2,-z
x+1/2,-y+1/2,z

loop_
_atom_site_label
_atom_site_type_symbol
_atom_site_fract_x
_atom_site_fract_y
_atom_site_fract_z
_atom_site_occupancy
_atom_site_U_iso_or_equiv
_atom_site_attached_hydrogens
Cu1 Cu+2 0 0 0 1 0.0 0
N1 N-3 0 0.237 0 1 0.0 3
Br1 Br-1 0.237 0 0.448 1 0.0 0
